data_4001406
loop_
_publ_author_name
'Chang, Wen-Ming'
'Cheng, Ming-Yu'
'Liao, Yueh-Chun'
'Chang, Ming-Chung'
'Wang, Sue-Lein'

_publ_section_title
;
 Template Effect of Chain-Type Polyamines on Pore Augmentation: Five
 Open-Framework Zinc Phosphates with 16-Ring Channels
;
_journal_issue 25
_journal_name_full 'Chemistry of Materials'
_journal_page_first 6114
_journal_paper_doi 10.1021/cm071462f
_journal_volume 19
_journal_year 2007
_chemical_formula_sum 'C8 H38 N6 O32 P8 Zn6'
_chemical_formula_weight 1370.42
_space_group_IT_number 2
_symmetry_cell_setting triclinic
_symmetry_space_group_name_Hall '-P 1'
_symmetry_space_group_name_H-M 'P -1'
_atom_sites_solution_hydrogens geom
_atom_sites_solution_primary direct
_atom_sites_solution_secondary difmap
_audit_creation_method SHELXL-97
_cell_angle_alpha 69.5330(10)
_cell_angle_beta 89.5810(10)
_cell_angle_gamma 86.7150(10)
_cell_formula_units_Z 2
_cell_length_a 8.5463(3)
_cell_length_b 13.4903(5)
_cell_length_c 16.9043(6)
_cell_measurement_reflns_used 6935
_cell_measurement_temperature 294(2)
_cell_measurement_theta_max 28.30
_cell_measurement_theta_min 1.29
_cell_volume 1822.74(11)
_computing_cell_refinement 'Bruker APEX'
_computing_data_collection 'Bruker APEX'
_computing_data_reduction 'Bruker SHELXTL'
_computing_molecular_graphics 'Bruker SHELXTL'
_computing_publication_material 'Bruker SHELXTL'
_computing_structure_refinement 'SHELXL-97 (Sheldrick, 1997)'
_computing_structure_solution 'SHELXS-97 (Sheldrick, 1990)'
_diffrn_ambient_temperature 294(2)
_diffrn_measured_fraction_theta_full 0.993
_diffrn_measured_fraction_theta_max 0.993
_diffrn_measurement_device_type 'Bruker APEX CCD area detector'
_diffrn_measurement_method 'phi and omega scans'
_diffrn_radiation_monochromator graphite
_diffrn_radiation_source 'fine-focus sealed tube'
_diffrn_radiation_type MoK\a
_diffrn_radiation_wavelength 0.71073
_diffrn_reflns_av_R_equivalents 0.0386
_diffrn_reflns_av_sigmaI/netI 0.0333
_diffrn_reflns_limit_h_max 11
_diffrn_reflns_limit_h_min -11
_diffrn_reflns_limit_k_max 17
_diffrn_reflns_limit_k_min -17
_diffrn_reflns_limit_l_max 22
_diffrn_reflns_limit_l_min -22
_diffrn_reflns_number 21461
_diffrn_reflns_theta_full 28.30
_diffrn_reflns_theta_max 28.30
_diffrn_reflns_theta_min 1.29
_exptl_absorpt_coefficient_mu 4.358
_exptl_absorpt_correction_T_max 0.951
_exptl_absorpt_correction_T_min 0.502
_exptl_absorpt_correction_type empirical
_exptl_absorpt_process_details none
_exptl_crystal_colour Colorless
_exptl_crystal_density_diffrn 2.497
_exptl_crystal_density_meas ?
_exptl_crystal_density_method 'not measured'
_exptl_crystal_description Equant
_exptl_crystal_F_000 1368
_exptl_crystal_size_max 0.40
_exptl_crystal_size_mid 0.40
_exptl_crystal_size_min 0.30
_refine_diff_density_max 1.185
_refine_diff_density_min -0.671
_refine_diff_density_rms 0.107
_refine_ls_extinction_coef 0.0061(2)
_refine_ls_extinction_expression Fc^*^=kFc[1+0.001xFc^2^\l^3^/sin(2\q)]^-1/4^
_refine_ls_extinction_method SHELXL
_refine_ls_goodness_of_fit_ref 1.063
_refine_ls_hydrogen_treatment constr
_refine_ls_matrix_type full
_refine_ls_number_parameters 542
_refine_ls_number_reflns 9009
_refine_ls_number_restraints 0
_refine_ls_restrained_S_all 1.063
_refine_ls_R_factor_all 0.0298
_refine_ls_R_factor_gt 0.0268
_refine_ls_shift/su_max 0.005
_refine_ls_shift/su_mean 0.000
_refine_ls_structure_factor_coef Fsqd
_refine_ls_weighting_details 'calc w=1/[\s^2^(Fo^2^)+(0.0380P)^2^+1.0288P] where P=(Fo^2^+2Fc^2^)/3'
_refine_ls_weighting_scheme calc
_refine_ls_wR_factor_gt 0.0721
_refine_ls_wR_factor_ref 0.0732
_reflns_number_gt 8103
_reflns_number_total 9009
_reflns_threshold_expression >2sigma(I)
_cod_data_source_file cm071462f-file001.cif
_cod_data_source_block s332am
_cod_depositor_comments
;
The following automatic conversions were performed:

'_symmetry_cell_setting' value 'Triclinic' changed to 'triclinic'
according to /home/saulius/struct/CIF-dictionaries/cif_core.dic
dictionary named 'cif_core.dic' version 2.4.1 from
2010-06-29.

'_exptl_absorpt_correction_type' value 'Empirical'
changed to 'empirical' according to
/home/saulius/struct/CIF-dictionaries/cif_core.dic dictionary named
'cif_core.dic' version 2.4.1 from 2010-06-29.

Automatic conversion script
Id: cif_fix_values 1715 2011-07-08 13:25:40Z adriana 

The following automatic conversions were performed:

'_exptl_crystal_density_meas' value 'not measured' was changed to '?'
- the value is perceived as not measured.

Automatic conversion script
Id: cif_fix_values 3008 2015-01-20 13:52:24Z robertas 
;
_cod_original_sg_symbol_H-M P-1
_cod_database_code 4001406

loop_
_symmetry_equiv_pos_as_xyz
'x, y, z'
'-x, -y, -z'

loop_
_atom_site_label
_atom_site_type_symbol
_atom_site_fract_x
_atom_site_fract_y
_atom_site_fract_z
_atom_site_U_iso_or_equiv
_atom_site_adp_type
_atom_site_occupancy
_atom_site_symmetry_multiplicity
_atom_site_calc_flag
Zn1 Zn -0.39811(3) 1.47142(2) 1.240595(16) 0.01462(7) Uani 1 1 d
Zn2 Zn -0.07902(3) 1.36128(2) 0.974196(16) 0.01463(7) Uani 1 1 d
Zn3 Zn -0.41606(3) 1.15073(2) 0.998865(17) 0.01643(7) Uani 1 1 d
Zn4 Zn -0.90322(3) 2.00866(2) 1.237765(16) 0.01593(7) Uani 1 1 d
Zn5 Zn -0.62392(3) 1.63925(2) 1.468484(15) 0.01427(7) Uani 1 1 d
Zn6 Zn -0.12290(3) 1.13735(2) 1.477082(16) 0.01523(7) Uani 1 1 d
P1 P -0.18283(7) 1.17210(4) 1.13916(3) 0.01374(11) Uani 1 1 d
P2 P -0.34289(7) 1.57500(4) 1.37896(3) 0.01256(11) Uani 1 1 d
P3 P -0.83612(7) 2.08181(4) 1.38868(3) 0.01255(11) Uani 1 1 d
P4 P -0.41939(7) 1.26874(4) 1.39580(3) 0.01267(11) Uani 1 1 d
P5 P -0.33368(7) 1.34852(4) 0.84019(3) 0.01356(11) Uani 1 1 d
P6 P -0.91616(7) 1.78095(4) 1.38290(3) 0.01386(11) Uani 1 1 d
P7 P -0.74201(7) 2.03165(5) 1.06274(3) 0.01388(11) Uani 1 1 d
P8 P -0.24170(7) 1.52227(4) 1.06443(4) 0.01463(11) Uani 1 1 d
O1 O -0.0667(2) 1.22651(13) 1.07026(11) 0.0213(3) Uani 1 1 d
O2 O -0.11591(19) 1.06282(13) 1.19406(10) 0.0192(3) Uani 1 1 d
O3 O -0.3437(2) 1.16636(15) 1.10338(11) 0.0232(4) Uani 1 1 d
O4 O -0.2076(2) 1.23553(14) 1.20094(11) 0.0253(4) Uani 1 1 d
O5 O -0.5213(2) 1.59862(14) 1.37870(10) 0.0210(4) Uani 1 1 d
O6 O -0.2607(2) 1.67646(13) 1.37213(11) 0.0213(4) Uani 1 1 d
O7 O -0.2848(2) 1.49093(13) 1.46260(10) 0.0198(3) Uani 1 1 d
O8 O -0.2983(2) 1.54292(14) 1.30347(10) 0.0200(3) Uani 1 1 d
O9 O -0.7617(2) 1.98553(13) 1.46000(10) 0.0200(3) Uani 1 1 d
O10 O -0.7918(2) 2.07315(14) 1.30262(10) 0.0202(3) Uani 1 1 d
O11 O -0.7639(2) 2.18107(13) 1.39376(11) 0.0203(3) Uani 1 1 d
O12 O -1.0134(2) 2.08770(14) 1.39602(11) 0.0212(4) Uani 1 1 d
O13 O -0.24419(19) 1.26305(13) 1.40812(10) 0.0181(3) Uani 1 1 d
O14 O -0.4713(2) 1.15340(13) 1.41434(11) 0.0235(4) Uani 1 1 d
O15 O -0.5061(2) 1.31586(15) 1.45558(11) 0.0226(4) Uani 1 1 d
O16 O -0.4706(2) 1.33218(12) 1.30437(10) 0.0177(3) Uani 1 1 d
O17 O -0.39118(19) 1.46459(12) 0.80106(10) 0.0178(3) Uani 1 1 d
O18 O -0.4487(2) 1.28824(13) 0.90679(11) 0.0213(4) Uani 1 1 d
O19 O -0.1682(2) 1.33691(14) 0.87609(11) 0.0212(4) Uani 1 1 d
O20 O -0.3224(2) 1.29853(15) 0.76901(11) 0.0266(4) Uani 1 1 d
O21 O -0.74179(19) 1.76883(13) 1.39968(10) 0.0183(3) Uani 1 1 d
O22 O -1.0071(2) 1.81189(14) 1.45069(11) 0.0222(4) Uani 1 1 d
O23 O -0.9626(2) 1.86359(13) 1.29631(10) 0.0204(3) Uani 1 1 d
O24 O -0.9698(2) 1.67184(13) 1.38478(12) 0.0260(4) Uani 1 1 d
O25 O -0.9072(2) 2.08267(15) 1.02130(11) 0.0247(4) Uani 1 1 d
O26 O -0.6219(3) 2.10773(19) 1.01941(17) 0.0553(7) Uani 1 1 d
O27 O -0.7493(3) 2.0146(2) 1.15476(13) 0.0553(8) Uani 1 1 d
O28 O -0.7252(3) 1.93144(19) 1.04414(19) 0.0553(7) Uani 1 1 d
O29 O -0.2707(2) 1.44439(13) 1.15354(10) 0.0229(4) Uani 1 1 d
O30 O -0.1955(2) 1.46526(15) 1.00491(11) 0.0267(4) Uani 1 1 d
O31 O -0.1257(2) 1.60104(17) 1.06736(15) 0.0381(5) Uani 1 1 d
O32 O -0.4008(2) 1.58353(16) 1.02789(11) 0.0295(4) Uani 1 1 d
C1 C 0.1968(3) 1.22208(19) 0.83652(15) 0.0232(5) Uani 1 1 d
C2 C 0.3178(3) 1.1427(2) 0.82381(15) 0.0213(5) Uani 1 1 d
C3 C 0.4347(3) 1.0731(2) 0.71572(16) 0.0229(5) Uani 1 1 d
C4 C 0.4204(4) 1.0787(3) 0.62482(19) 0.0352(7) Uani 1 1 d
C5 C 0.2959(3) 1.3101(2) 0.14975(15) 0.0266(5) Uani 1 1 d
C6 C 0.1518(3) 1.3346(2) 0.19279(15) 0.0229(5) Uani 1 1 d
C7 C 0.0467(3) 1.4075(2) 0.30022(15) 0.0222(5) Uani 1 1 d
C8 C 0.0881(4) 1.4544(2) 0.36520(19) 0.0323(6) Uani 1 1 d
N1 N 0.0345(3) 1.18423(18) 0.84725(13) 0.0255(5) Uani 1 1 d
N2 N 0.3007(2) 1.13208(16) 0.73911(12) 0.0175(4) Uani 1 1 d
N3 N 0.2787(3) 1.0339(2) 0.60611(17) 0.0401(6) Uani 1 1 d
N4 N 0.4035(3) 1.22364(17) 0.20486(13) 0.0239(4) Uani 1 1 d
N5 N 0.1889(2) 1.36920(16) 0.26506(12) 0.0183(4) Uani 1 1 d
N6 N 0.1730(3) 1.3825(2) 0.44120(15) 0.0308(5) Uani 1 1 d
H1 H 0.1894 1.2816 0.7877 0.050 Uiso 1 1 d
H2 H 0.2260 1.2345 0.8864 0.050 Uiso 1 1 d
H3 H 0.3165 1.0774 0.8647 0.050 Uiso 1 1 d
H4 H 0.4189 1.1606 0.8321 0.050 Uiso 1 1 d
H5 H 0.4434 1.0056 0.7526 0.050 Uiso 1 1 d
H6 H 0.5289 1.1062 0.7219 0.050 Uiso 1 1 d
H7 H 0.5093 1.0407 0.6052 0.050 Uiso 1 1 d
H8 H 0.4129 1.1540 0.5819 0.050 Uiso 1 1 d
H9 H 0.3627 1.3727 0.1240 0.050 Uiso 1 1 d
H10 H 0.2614 1.2919 0.1008 0.050 Uiso 1 1 d
H11 H 0.0898 1.3907 0.1548 0.050 Uiso 1 1 d
H12 H 0.0953 1.2678 0.2222 0.050 Uiso 1 1 d
H13 H -0.0210 1.3482 0.3184 0.050 Uiso 1 1 d
H14 H -0.0055 1.4630 0.2515 0.050 Uiso 1 1 d
H15 H -0.0047 1.4769 0.3888 0.050 Uiso 1 1 d
H16 H 0.1476 1.5250 0.3446 0.050 Uiso 1 1 d
H17 H 0.0042 1.1697 0.8027 0.050 Uiso 1 1 d
H18 H 0.0341 1.1257 0.8929 0.050 Uiso 1 1 d
H19 H -0.0390 1.2269 0.8552 0.050 Uiso 1 1 d
H20 H 0.2903 1.1992 0.6987 0.050 Uiso 1 1 d
H21 H 0.2132 1.0998 0.7412 0.050 Uiso 1 1 d
H22 H 0.2936 1.0151 0.5567 0.050 Uiso 1 1 d
H23 H 0.2555 0.9640 0.6525 0.050 Uiso 1 1 d
H24 H 0.1888 1.0900 0.5905 0.050 Uiso 1 1 d
H25 H 0.3458 1.1696 0.2390 0.050 Uiso 1 1 d
H26 H 0.4739 1.2030 0.1719 0.050 Uiso 1 1 d
H27 H 0.4630 1.2503 0.2443 0.050 Uiso 1 1 d
H28 H 0.2259 1.3072 0.3073 0.050 Uiso 1 1 d
H29 H 0.2605 1.4205 0.2504 0.050 Uiso 1 1 d
H30 H 0.1113 1.3236 0.4736 0.050 Uiso 1 1 d
H31 H 0.1867 1.4188 0.4798 0.050 Uiso 1 1 d
H32 H 0.2760 1.3613 0.4306 0.050 Uiso 1 1 d
H33 H -0.2318 1.3097 1.1747 0.050 Uiso 1 1 d
H34 H -0.5714 1.1565 1.4106 0.050 Uiso 1 1 d
H35 H -0.3727 1.3393 0.7217 0.050 Uiso 1 1 d
H36 H -1.0815 1.6745 1.3824 0.050 Uiso 1 1 d
H37 H -0.9459 2.1314 1.0395 0.050 Uiso 1 1 d
H38 H -0.4386 1.6277 1.0509 0.050 Uiso 1 1 d

loop_
_atom_site_aniso_label
_atom_site_aniso_U_11
_atom_site_aniso_U_22
_atom_site_aniso_U_33
_atom_site_aniso_U_23
_atom_site_aniso_U_13
_atom_site_aniso_U_12
Zn1 0.01434(13) 0.01541(13) 0.01425(12) -0.00550(9) 0.00006(9) -0.00007(9)
Zn2 0.01496(14) 0.01420(13) 0.01547(13) -0.00613(9) 0.00131(9) -0.00093(9)
Zn3 0.01555(14) 0.01403(13) 0.01887(13) -0.00459(10) -0.00285(10) -0.00121(10)
Zn4 0.01506(14) 0.01873(14) 0.01409(12) -0.00591(10) -0.00069(9) -0.00043(10)
Zn5 0.01412(13) 0.01474(13) 0.01343(12) -0.00458(9) -0.00084(9) 0.00116(10)
Zn6 0.01424(14) 0.01465(13) 0.01612(13) -0.00475(10) -0.00057(10) 0.00058(10)
P1 0.0124(3) 0.0141(3) 0.0139(2) -0.0043(2) -0.0013(2) 0.0014(2)
P2 0.0125(3) 0.0135(3) 0.0120(2) -0.00486(19) -0.00083(19) -0.0003(2)
P3 0.0121(3) 0.0130(3) 0.0127(2) -0.00451(19) 0.00050(19) -0.0012(2)
P4 0.0122(3) 0.0123(2) 0.0130(2) -0.00377(19) -0.00224(19) 0.0000(2)
P5 0.0133(3) 0.0141(3) 0.0133(2) -0.0050(2) -0.0017(2) 0.0018(2)
P6 0.0146(3) 0.0123(3) 0.0145(3) -0.0048(2) -0.0034(2) 0.0019(2)
P7 0.0118(3) 0.0166(3) 0.0137(2) -0.0060(2) 0.0019(2) 0.0000(2)
P8 0.0143(3) 0.0146(3) 0.0159(3) -0.0067(2) 0.0038(2) 0.0002(2)
O1 0.0208(9) 0.0165(8) 0.0220(8) -0.0014(6) 0.0062(7) 0.0019(7)
O2 0.0160(8) 0.0150(8) 0.0227(8) -0.0019(6) -0.0037(6) 0.0010(6)
O3 0.0158(9) 0.0335(10) 0.0214(8) -0.0117(7) -0.0055(7) 0.0036(7)
O4 0.0335(11) 0.0227(9) 0.0224(9) -0.0118(7) -0.0001(7) 0.0030(7)
O5 0.0152(8) 0.0312(10) 0.0193(8) -0.0132(7) -0.0018(6) 0.0052(7)
O6 0.0258(9) 0.0151(8) 0.0229(8) -0.0062(6) -0.0052(7) -0.0035(7)
O7 0.0208(9) 0.0174(8) 0.0170(8) -0.0007(6) -0.0031(6) -0.0017(6)
O8 0.0170(8) 0.0278(9) 0.0209(8) -0.0153(7) 0.0032(6) -0.0037(7)
O9 0.0188(9) 0.0164(8) 0.0205(8) -0.0011(6) -0.0025(6) -0.0003(6)
O10 0.0197(9) 0.0276(9) 0.0174(8) -0.0123(7) 0.0046(6) -0.0072(7)
O11 0.0232(9) 0.0141(8) 0.0249(8) -0.0079(6) -0.0038(7) -0.0024(6)
O12 0.0131(8) 0.0313(9) 0.0235(8) -0.0151(7) -0.0006(6) 0.0011(7)
O13 0.0123(8) 0.0182(8) 0.0203(8) -0.0022(6) -0.0019(6) -0.0004(6)
O14 0.0215(9) 0.0121(8) 0.0335(10) -0.0035(7) -0.0065(7) -0.0020(6)
O15 0.0154(8) 0.0356(10) 0.0230(8) -0.0182(8) -0.0020(7) 0.0001(7)
O16 0.0208(9) 0.0153(8) 0.0148(7) -0.0020(6) -0.0050(6) -0.0021(6)
O17 0.0144(8) 0.0135(8) 0.0226(8) -0.0029(6) -0.0020(6) 0.0001(6)
O18 0.0200(9) 0.0155(8) 0.0240(8) -0.0017(6) 0.0049(7) 0.0020(6)
O19 0.0144(8) 0.0301(9) 0.0238(8) -0.0162(7) -0.0062(6) 0.0060(7)
O20 0.0353(11) 0.0278(9) 0.0204(8) -0.0141(7) -0.0071(7) 0.0074(8)
O21 0.0148(8) 0.0176(8) 0.0197(8) -0.0033(6) -0.0029(6) 0.0021(6)
O22 0.0164(9) 0.0315(10) 0.0235(8) -0.0163(7) -0.0028(7) 0.0026(7)
O23 0.0250(9) 0.0164(8) 0.0180(8) -0.0038(6) -0.0078(7) 0.0008(7)
O24 0.0261(10) 0.0136(8) 0.0398(10) -0.0111(7) -0.0011(8) -0.0012(7)
O25 0.0168(9) 0.0349(10) 0.0259(9) -0.0165(8) -0.0048(7) 0.0084(7)
O26 0.0235(12) 0.0495(15) 0.0720(17) 0.0077(12) -0.0027(11) -0.0185(10)
O27 0.0325(13) 0.109(2) 0.0174(10) -0.0177(12) -0.0011(8) 0.0272(13)
O28 0.0437(14) 0.0455(14) 0.097(2) -0.0539(15) -0.0142(14) 0.0186(11)
O29 0.0292(10) 0.0198(8) 0.0173(8) -0.0046(6) 0.0061(7) 0.0046(7)
O30 0.0333(11) 0.0276(9) 0.0227(9) -0.0149(7) 0.0029(7) 0.0076(8)
O31 0.0276(11) 0.0413(12) 0.0599(14) -0.0339(11) 0.0214(10) -0.0191(9)
O32 0.0254(10) 0.0383(11) 0.0243(9) -0.0131(8) -0.0019(7) 0.0158(8)
C1 0.0305(14) 0.0213(12) 0.0194(11) -0.0093(9) -0.0010(10) -0.0003(10)
C2 0.0226(13) 0.0251(12) 0.0178(11) -0.0097(9) -0.0020(9) 0.0006(10)
C3 0.0170(12) 0.0286(13) 0.0253(12) -0.0131(10) -0.0048(9) 0.0069(10)
C4 0.0271(15) 0.0495(18) 0.0368(16) -0.0252(14) 0.0032(12) -0.0005(13)
C5 0.0315(15) 0.0316(14) 0.0166(11) -0.0081(10) 0.0008(10) -0.0024(11)
C6 0.0232(13) 0.0245(12) 0.0221(11) -0.0096(9) -0.0070(9) 0.0008(10)
C7 0.0145(12) 0.0287(13) 0.0233(12) -0.0096(10) -0.0029(9) 0.0032(9)
C8 0.0344(16) 0.0332(15) 0.0337(14) -0.0187(12) -0.0023(12) 0.0086(12)
N1 0.0237(11) 0.0341(12) 0.0227(10) -0.0161(9) -0.0034(8) 0.0066(9)
N2 0.0150(10) 0.0199(10) 0.0191(9) -0.0090(8) -0.0010(7) 0.0001(7)
N3 0.0395(15) 0.0485(16) 0.0405(14) -0.0268(13) -0.0066(12) 0.0046(12)
N4 0.0240(11) 0.0267(11) 0.0233(10) -0.0112(9) 0.0038(8) -0.0035(9)
N5 0.0145(10) 0.0198(10) 0.0209(9) -0.0075(8) -0.0014(7) -0.0002(7)
N6 0.0281(13) 0.0412(14) 0.0277(11) -0.0185(10) -0.0011(9) 0.0023(10)

loop_
_atom_type_symbol
_atom_type_description
_atom_type_scat_dispersion_real
_atom_type_scat_dispersion_imag
_atom_type_scat_source
C C 0.0033 0.0016 'International Tables Vol C Tables 4.2.6.8 and 6.1.1.4'
H H 0.0000 0.0000 'International Tables Vol C Tables 4.2.6.8 and 6.1.1.4'
N N 0.0061 0.0033 'International Tables Vol C Tables 4.2.6.8 and 6.1.1.4'
O O 0.0106 0.0060 'International Tables Vol C Tables 4.2.6.8 and 6.1.1.4'
P P 0.1023 0.0942 'International Tables Vol C Tables 4.2.6.8 and 6.1.1.4'
Zn Zn 0.2839 1.4301 'International Tables Vol C Tables 4.2.6.8 and 6.1.1.4'

loop_
_geom_angle_atom_site_label_1
_geom_angle_atom_site_label_2
_geom_angle_atom_site_label_3
_geom_angle
_geom_angle_site_symmetry_1
_geom_angle_site_symmetry_3
O8 Zn1 O16 116.57(7) . .
O8 Zn1 O29 115.22(8) . .
O16 Zn1 O29 102.76(7) . .
O8 Zn1 O17 112.64(7) . 2_487
O16 Zn1 O17 94.85(7) . 2_487
O29 Zn1 O17 112.78(7) . 2_487
O30 Zn2 O31 114.95(9) . 2_587
O30 Zn2 O19 113.29(8) . .
O31 Zn2 O19 99.55(9) 2_587 .
O30 Zn2 O1 109.56(8) . .
O31 Zn2 O1 110.32(9) 2_587 .
O19 Zn2 O1 108.71(8) . .
O26 Zn3 O28 117.32(12) 1_545 2_487
O26 Zn3 O3 105.65(10) 1_545 .
O28 Zn3 O3 114.14(9) 2_487 .
O26 Zn3 O18 101.63(9) 1_545 .
O28 Zn3 O18 105.45(11) 2_487 .
O3 Zn3 O18 112.07(8) . .
O27 Zn4 O10 98.58(10) . .
O27 Zn4 O23 111.49(11) . .
O10 Zn4 O23 116.76(7) . .
O27 Zn4 O2 115.60(8) . 1_465
O10 Zn4 O2 120.75(7) . 1_465
O23 Zn4 O2 94.60(7) . 1_465
O7 Zn5 O21 125.33(7) 2_488 .
O7 Zn5 O5 102.52(8) 2_488 .
O21 Zn5 O5 99.84(7) . .
O7 Zn5 O15 106.91(7) 2_488 2_488
O21 Zn5 O15 104.39(7) . 2_488
O5 Zn5 O15 118.97(7) . 2_488
O13 Zn6 O12 104.12(7) . 1_645
O13 Zn6 O9 117.17(7) . 2_488
O12 Zn6 O9 101.60(8) 1_645 2_488
O13 Zn6 O22 103.97(7) . 2_488
O12 Zn6 O22 116.68(7) 1_645 2_488
O9 Zn6 O22 113.48(7) 2_488 2_488
O2 P1 O3 111.39(10) . .
O2 P1 O1 110.45(10) . .
O3 P1 O1 112.57(10) . .
O2 P1 O4 105.15(10) . .
O3 P1 O4 106.80(10) . .
O1 P1 O4 110.16(10) . .
O8 P2 O7 111.83(10) . .
O8 P2 O5 109.85(9) . .
O7 P2 O5 111.68(10) . .
O8 P2 O6 108.99(10) . .
O7 P2 O6 105.80(9) . .
O5 P2 O6 108.53(10) . .
O12 P3 O11 111.93(10) . .
O12 P3 O9 110.98(10) . .
O11 P3 O9 107.48(10) . .
O12 P3 O10 109.47(9) . .
O11 P3 O10 107.53(10) . .
O9 P3 O10 109.34(10) . .
O13 P4 O16 112.41(10) . .
O13 P4 O15 111.83(10) . .
O16 P4 O15 109.37(10) . .
O13 P4 O14 108.03(10) . .
O16 P4 O14 106.08(9) . .
O15 P4 O14 108.89(11) . .
O19 P5 O17 111.54(10) . .
O19 P5 O18 111.83(10) . .
O17 P5 O18 109.99(10) . .
O19 P5 O20 105.35(10) . .
O17 P5 O20 108.97(9) . .
O18 P5 O20 109.01(11) . .
O21 P6 O23 113.20(10) . .
O21 P6 O22 112.03(9) . .
O23 P6 O22 107.83(10) . .
O21 P6 O24 107.44(10) . .
O23 P6 O24 107.80(10) . .
O22 P6 O24 108.37(11) . .
O28 P7 O27 113.67(17) . .
O28 P7 O26 112.47(17) . .
O27 P7 O26 111.81(16) . .
O28 P7 O25 103.19(12) . .
O27 P7 O25 107.89(11) . .
O26 P7 O25 107.11(12) . .
O30 P8 O31 113.12(11) . .
O30 P8 O29 111.57(10) . .
O31 P8 O29 110.52(12) . .
O30 P8 O32 104.52(10) . .
O31 P8 O32 108.73(12) . .
O29 P8 O32 108.06(11) . .
P1 O1 Zn2 132.91(11) . .
P1 O2 Zn4 132.47(10) . 1_645
P1 O3 Zn3 133.84(11) . .
P1 O4 H33 115.6 . .
P2 O5 Zn5 121.68(9) . .
P2 O7 Zn5 130.12(10) . 2_488
P2 O8 Zn1 134.91(11) . .
P3 O9 Zn6 123.12(10) . 2_488
P3 O10 Zn4 128.11(10) . .
P3 O12 Zn6 123.62(10) . 1_465
P4 O13 Zn6 124.10(10) . .
P4 O14 H34 107.7 . .
P4 O15 Zn5 116.99(10) . 2_488
P4 O16 Zn1 123.43(9) . .
P5 O17 Zn1 130.20(10) . 2_487
P5 O18 Zn3 129.18(11) . .
P5 O19 Zn2 133.32(10) . .
P5 O20 H35 112.2 . .
P6 O21 Zn5 126.04(10) . .
P6 O22 Zn6 114.75(10) . 2_488
P6 O23 Zn4 132.48(10) . .
P6 O24 H36 109.0 . .
P7 O25 H37 113.5 . .
P7 O26 Zn3 153.60(17) . 1_565
P7 O27 Zn4 138.66(15) . .
P7 O28 Zn3 142.93(18) . 2_487
P8 O29 Zn1 127.10(10) . .
P8 O30 Zn2 153.53(13) . .
P8 O31 Zn2 137.37(12) . 2_587
P8 O32 H38 116.9 . .
N1 C1 C2 113.4(2) . .
N1 C1 H1 103.7 . .
C2 C1 H1 108.9 . .
N1 C1 H2 108.3 . .
C2 C1 H2 107.4 . .
H1 C1 H2 115.4 . .
N2 C2 C1 111.96(19) . .
N2 C2 H3 109.2 . .
C1 C2 H3 113.3 . .
N2 C2 H4 111.2 . .
C1 C2 H4 110.5 . .
H3 C2 H4 100.1 . .
N2 C3 C4 111.4(2) . .
N2 C3 H5 109.9 . .
C4 C3 H5 112.5 . .
N2 C3 H6 107.2 . .
C4 C3 H6 108.8 . .
H5 C3 H6 106.9 . .
N3 C4 C3 114.3(3) . .
N3 C4 H7 104.4 . .
C3 C4 H7 114.8 . .
N3 C4 H8 102.7 . .
C3 C4 H8 113.9 . .
H7 C4 H8 105.4 . .
N4 C5 C6 114.7(2) . .
N4 C5 H9 105.7 . .
C6 C5 H9 114.0 . .
N4 C5 H10 109.8 . .
C6 C5 H10 107.9 . .
H9 C5 H10 104.3 . .
N5 C6 C5 112.9(2) . .
N5 C6 H11 106.0 . .
C5 C6 H11 110.4 . .
N5 C6 H12 101.5 . .
C5 C6 H12 110.5 . .
H11 C6 H12 115.2 . .
N5 C7 C8 112.0(2) . .
N5 C7 H13 105.8 . .
C8 C7 H13 116.6 . .
N5 C7 H14 105.2 . .
C8 C7 H14 109.3 . .
H13 C7 H14 107.3 . .
N6 C8 C7 116.3(2) . .
N6 C8 H15 102.4 . .
C7 C8 H15 111.3 . .
N6 C8 H16 106.5 . .
C7 C8 H16 117.5 . .
H15 C8 H16 100.7 . .
C1 N1 H17 111.0 . .
C1 N1 H18 108.2 . .
H17 N1 H18 109.3 . .
C1 N1 H19 116.8 . .
H17 N1 H19 105.9 . .
H18 N1 H19 105.4 . .
C3 N2 C2 114.36(18) . .
C3 N2 H20 108.2 . .
C2 N2 H20 108.4 . .
C3 N2 H21 110.8 . .
C2 N2 H21 105.6 . .
H20 N2 H21 109.3 . .
C4 N3 H22 110.3 . .
C4 N3 H23 112.2 . .
H22 N3 H23 104.0 . .
C4 N3 H24 109.9 . .
H22 N3 H24 104.6 . .
H23 N3 H24 115.4 . .
C5 N4 H25 109.5 . .
C5 N4 H26 109.0 . .
H25 N4 H26 114.0 . .
C5 N4 H27 109.7 . .
H25 N4 H27 106.0 . .
H26 N4 H27 108.6 . .
C7 N5 C6 112.87(19) . .
C7 N5 H28 105.7 . .
C6 N5 H28 104.1 . .
C7 N5 H29 109.6 . .
C6 N5 H29 111.5 . .
H28 N5 H29 112.8 . .
C8 N6 H30 112.2 . .
C8 N6 H31 109.3 . .
H30 N6 H31 102.6 . .
C8 N6 H32 113.9 . .
H30 N6 H32 113.6 . .
H31 N6 H32 104.3 . .

loop_
_geom_bond_atom_site_label_1
_geom_bond_atom_site_label_2
_geom_bond_distance
_geom_bond_site_symmetry_2
Zn1 O8 1.9007(16) .
Zn1 O16 1.9447(16) .
Zn1 O29 1.9468(17) .
Zn1 O17 1.9746(16) 2_487
Zn2 O30 1.8894(17) .
Zn2 O31 1.910(2) 2_587
Zn2 O19 1.9668(16) .
Zn2 O1 1.9670(17) .
Zn3 O26 1.876(2) 1_545
Zn3 O28 1.900(2) 2_487
Zn3 O3 1.9594(16) .
Zn3 O18 1.9671(17) .
Zn4 O27 1.900(2) .
Zn4 O10 1.9088(16) .
Zn4 O23 1.9542(17) .
Zn4 O2 1.9682(17) 1_465
Zn5 O7 1.9397(17) 2_488
Zn5 O21 1.9536(16) .
Zn5 O5 1.9697(16) .
Zn5 O15 1.9723(16) 2_488
Zn6 O13 1.9346(16) .
Zn6 O12 1.9372(17) 1_645
Zn6 O9 1.9467(17) 2_488
Zn6 O22 1.9714(17) 2_488
P1 O2 1.5218(16) .
P1 O3 1.5231(18) .
P1 O1 1.5326(18) .
P1 O4 1.5712(17) .
P2 O8 1.5236(16) .
P2 O7 1.5349(16) .
P2 O5 1.5396(18) .
P2 O6 1.5421(17) .
P3 O12 1.5194(18) .
P3 O11 1.5352(16) .
P3 O9 1.5382(17) .
P3 O10 1.5425(16) .
P4 O13 1.5071(17) .
P4 O16 1.5346(16) .
P4 O15 1.5356(17) .
P4 O14 1.5660(17) .
P5 O19 1.5208(17) .
P5 O17 1.5241(16) .
P5 O18 1.5263(18) .
P5 O20 1.5717(17) .
P6 O21 1.5079(17) .
P6 O23 1.5360(17) .
P6 O22 1.5414(18) .
P6 O24 1.5563(17) .
P7 O28 1.491(2) .
P7 O27 1.492(2) .
P7 O26 1.492(2) .
P7 O25 1.5883(18) .
P8 O30 1.5035(17) .
P8 O31 1.5073(19) .
P8 O29 1.5336(17) .
P8 O32 1.5623(19) .
O2 Zn4 1.9682(16) 1_645
O4 H33 0.9529 .
O7 Zn5 1.9397(17) 2_488
O9 Zn6 1.9467(17) 2_488
O12 Zn6 1.9372(17) 1_465
O14 H34 0.8555 .
O15 Zn5 1.9723(16) 2_488
O17 Zn1 1.9746(16) 2_487
O20 H35 0.8929 .
O22 Zn6 1.9714(16) 2_488
O24 H36 0.9539 .
O25 H37 0.8668 .
O26 Zn3 1.876(2) 1_565
O28 Zn3 1.900(2) 2_487
O31 Zn2 1.9101(19) 2_587
O32 H38 0.8653 .
C1 N1 1.494(3) .
C1 C2 1.514(3) .
C1 H1 0.9280 .
C1 H2 0.9529 .
C2 N2 1.497(3) .
C2 H3 0.9107 .
C2 H4 0.9351 .
C3 N2 1.486(3) .
C3 C4 1.517(4) .
C3 H5 0.9051 .
C3 H6 0.9664 .
C4 N3 1.467(4) .
C4 H7 1.0104 .
C4 H8 1.0200 .
C5 N4 1.484(3) .
C5 C6 1.505(4) .
C5 H9 1.0111 .
C5 H10 0.9932 .
C6 N5 1.494(3) .
C6 H11 0.9404 .
C6 H12 1.0128 .
C7 N5 1.493(3) .
C7 C8 1.500(4) .
C7 H13 0.9733 .
C7 H14 0.9867 .
C8 N6 1.477(4) .
C8 H15 0.9656 .
C8 H16 1.0528 .
N1 H17 0.8856 .
N1 H18 0.8906 .
N1 H19 0.8691 .
N2 H20 0.9238 .
N2 H21 0.8813 .
N3 H22 0.9599 .
N3 H23 1.0229 .
N3 H24 1.0146 .
N4 H25 0.9221 .
N4 H26 0.9136 .
N4 H27 1.0131 .
N5 H28 0.9300 .
N5 H29 0.9174 .
N6 H30 0.9738 .
N6 H31 0.9545 .
N6 H32 0.9450 .
